data_4085085
loop_
_publ_author_name
'Jende, Lars N.'
'Hollfelder, Christoph O.'
'Maichle-M\"ossmer, C\"acilia'
'Anwander, Reiner'

_publ_section_title
;
 Rare-Earth-Metal Allyl Complexes Supported by the
 [2-(N,N-Dimethylamino)ethyl]tetramethylcyclopentadienyl Ligand:
 Structural Characterization, Reactivity, and Isoprene Polymerization
;
_journal_issue 1
_journal_name_full Organometallics
_journal_page_first 32
_journal_paper_doi 10.1021/om500725g
_journal_volume 34
_journal_year 2015
_chemical_formula_sum 'C39 H62 Cl2 N2 Nd2'
_chemical_formula_weight 918.29
_chemical_name_systematic
;
 ?
;
_space_group_crystal_system triclinic
_space_group_IT_number 2
_space_group_name_Hall '-P 1'
_space_group_name_H-M_alt 'P -1'
_symmetry_space_group_name_Hall '-P 1'
_symmetry_space_group_name_H-M 'P -1'
_atom_sites_solution_hydrogens geom
_audit_creation_method SHELXL-2013
_cell_angle_alpha 67.958(11)
_cell_angle_beta 81.853(9)
_cell_angle_gamma 74.973(10)
_cell_formula_units_Z 1
_cell_length_a 8.7736(9)
_cell_length_b 10.4931(15)
_cell_length_c 12.2435(15)
_cell_measurement_temperature 173(2)
_cell_measurement_theta_max 59.24
_cell_measurement_theta_min 5.62
_cell_volume 1007.8(2)
_computing_cell_refinement X-AREA
_computing_data_collection X-AREA
_computing_data_reduction X-AREA
_computing_structure_refinement 'SHELXL-2013 (Sheldrick, 2013)'
_computing_structure_solution SHELXS
_diffrn_ambient_temperature 173(2)
_diffrn_measured_fraction_theta_full 1.000
_diffrn_measured_fraction_theta_max 0.998
_diffrn_measurement_device_type 'Stoe-Ipds II'
_diffrn_measurement_method omega-scans
_diffrn_radiation_monochromator graphite
_diffrn_radiation_source 'fine-focus sealed tube'
_diffrn_radiation_type MoK\a
_diffrn_radiation_wavelength 0.71073
_diffrn_reflns_av_R_equivalents 0.0789
_diffrn_reflns_av_unetI/netI 0.0525
_diffrn_reflns_Laue_measured_fraction_full 1.000
_diffrn_reflns_Laue_measured_fraction_max 0.998
_diffrn_reflns_limit_h_max 12
_diffrn_reflns_limit_h_min -12
_diffrn_reflns_limit_k_max 14
_diffrn_reflns_limit_k_min -14
_diffrn_reflns_limit_l_max 16
_diffrn_reflns_limit_l_min -16
_diffrn_reflns_number 19041
_diffrn_reflns_point_group_measured_fraction_full 1.000
_diffrn_reflns_point_group_measured_fraction_max 0.998
_diffrn_reflns_theta_full 25.242
_diffrn_reflns_theta_max 29.148
_diffrn_reflns_theta_min 1.797
_exptl_absorpt_coefficient_mu 2.707
_exptl_absorpt_correction_T_max 0.69826
_exptl_absorpt_correction_T_min 0.54372
_exptl_absorpt_correction_type numerical
_exptl_absorpt_process_details mulabs
_exptl_crystal_colour blue
_exptl_crystal_density_diffrn 1.513
_exptl_crystal_description plate
_exptl_crystal_F_000 464
_exptl_crystal_size_max 0.230
_exptl_crystal_size_mid 0.200
_exptl_crystal_size_min 0.100
_refine_diff_density_max 1.446
_refine_diff_density_min -1.102
_refine_diff_density_rms 0.288
_refine_ls_extinction_method none
_refine_ls_goodness_of_fit_ref 1.223
_refine_ls_hydrogen_treatment constr
_refine_ls_matrix_type full
_refine_ls_number_parameters 215
_refine_ls_number_reflns 5417
_refine_ls_number_restraints 0
_refine_ls_restrained_S_all 1.223
_refine_ls_R_factor_all 0.0430
_refine_ls_R_factor_gt 0.0338
_refine_ls_shift/su_max 0.001
_refine_ls_shift/su_mean 0.000
_refine_ls_structure_factor_coef Fsqd
_refine_ls_weighting_details 'w=1/[\s^2^(Fo^2^)+(0.0489P)^2^] where P=(Fo^2^+2Fc^2^)/3'
_refine_ls_weighting_scheme calc
_refine_ls_wR_factor_gt 0.0715
_refine_ls_wR_factor_ref 0.0919
_reflns_Friedel_coverage 0.000
_reflns_number_gt 4894
_reflns_number_total 5417
_reflns_threshold_expression 'I > 2\s(I)'
_cod_data_source_file om500725g_si_003.cif
_cod_data_source_block 2(neu116c)
_cod_depositor_comments 'Adding full bibliography for 4085082--4085086.cif.'
_cod_database_code 4085085
_shelx_space_group_comment
;
The symmetry employed for this shelxl refinement is uniquely defined
by the following loop, which should always be used as a source of
symmetry information in preference to the above space-group names.
They are only intended as comments.
;
_shelx_estimated_absorpt_t_min 0.614
_shelx_estimated_absorpt_t_max 0.774
_shelxl_version_number 2013-3

loop_
_space_group_symop_operation_xyz
'x, y, z'
'-x, -y, -z'

loop_
_atom_site_label
_atom_site_type_symbol
_atom_site_fract_x
_atom_site_fract_y
_atom_site_fract_z
_atom_site_U_iso_or_equiv
_atom_site_adp_type
_atom_site_occupancy
_atom_site_site_symmetry_order
_atom_site_calc_flag
_atom_site_refinement_flags_posn
_atom_site_refinement_flags_adp
_atom_site_refinement_flags_occupancy
Nd1 Nd 0.33944(2) 0.61593(2) 0.11157(2) 0.01488(7) Uani 1 1 d . . .
Cl1 Cl 0.34307(11) 0.47034(12) -0.04657(9) 0.0268(2) Uani 1 1 d . . .
N1 N 0.1780(4) 0.4209(4) 0.2391(3) 0.0224(7) Uani 1 1 d . . .
C1 C 0.4886(5) 0.7117(4) 0.2387(4) 0.0217(7) Uani 1 1 d . . .
C2 C 0.4635(5) 0.5773(4) 0.3139(3) 0.0194(7) Uani 1 1 d . . .
C3 C 0.2983(5) 0.5912(4) 0.3396(3) 0.0222(7) Uani 1 1 d . . .
C4 C 0.2221(5) 0.7343(5) 0.2818(4) 0.0240(8) Uani 1 1 d . . .
C5 C 0.3413(5) 0.8088(4) 0.2190(4) 0.0222(7) Uani 1 1 d . . .
C6 C 0.6469(5) 0.7489(5) 0.1975(4) 0.0298(9) Uani 1 1 d . . .
H6A H 0.6488 0.8001 0.1121 0.045 Uiso 1 1 calc R U .
H6B H 0.7304 0.6624 0.2160 0.045 Uiso 1 1 calc R U .
H6C H 0.6646 0.8086 0.2377 0.045 Uiso 1 1 calc R U .
C7 C 0.5915(5) 0.4473(5) 0.3630(4) 0.0263(8) Uani 1 1 d . . .
H7A H 0.5491 0.3803 0.4330 0.039 Uiso 1 1 calc R U .
H7B H 0.6792 0.4734 0.3846 0.039 Uiso 1 1 calc R U .
H7C H 0.6294 0.4036 0.3032 0.039 Uiso 1 1 calc R U .
C8 C 0.2168(6) 0.4752(5) 0.4153(4) 0.0284(9) Uani 1 1 d . . .
H8A H 0.1566 0.5016 0.4813 0.034 Uiso 1 1 calc R U .
H8B H 0.2980 0.3879 0.4496 0.034 Uiso 1 1 calc R U .
C9 C 0.0513(5) 0.8024(5) 0.2972(5) 0.0333(10) Uani 1 1 d . . .
H9A H 0.0434 0.8728 0.3336 0.050 Uiso 1 1 calc R U .
H9B H -0.0053 0.7303 0.3481 0.050 Uiso 1 1 calc R U .
H9C H 0.0044 0.8485 0.2200 0.050 Uiso 1 1 calc R U .
C10 C 0.3179(6) 0.9663(5) 0.1573(5) 0.0332(10) Uani 1 1 d . . .
H10A H 0.3667 1.0048 0.2015 0.050 Uiso 1 1 calc R U .
H10B H 0.2046 1.0097 0.1528 0.050 Uiso 1 1 calc R U .
H10C H 0.3672 0.9867 0.0774 0.050 Uiso 1 1 calc R U .
C11 C 0.1045(6) 0.4447(5) 0.3488(4) 0.0298(9) Uani 1 1 d . . .
H11A H 0.0663 0.3600 0.4014 0.036 Uiso 1 1 calc R U .
H11B H 0.0117 0.5251 0.3284 0.036 Uiso 1 1 calc R U .
C12 C 0.3042(6) 0.2901(5) 0.2681(4) 0.0350(10) Uani 1 1 d . . .
H12A H 0.2607 0.2108 0.3229 0.053 Uiso 1 1 calc R U .
H12B H 0.3895 0.3015 0.3050 0.053 Uiso 1 1 calc R U .
H12C H 0.3460 0.2713 0.1957 0.053 Uiso 1 1 calc R U .
C13 C 0.0547(6) 0.4037(6) 0.1793(4) 0.0358(11) Uani 1 1 d . . .
H13A H 0.1010 0.3850 0.1076 0.054 Uiso 1 1 calc R U .
H13B H -0.0288 0.4902 0.1583 0.054 Uiso 1 1 calc R U .
H13C H 0.0098 0.3243 0.2322 0.054 Uiso 1 1 calc R U .
C14 C 0.3031(7) 0.8443(5) -0.0843(5) 0.0377(11) Uani 1 1 d . . .
H14A H 0.3461 0.7614 -0.1027 0.045 Uiso 1 1 calc R U .
H14B H 0.3603 0.9165 -0.1070 0.045 Uiso 1 1 calc R U .
C15 C 0.1584(6) 0.8598(5) -0.0251(4) 0.0330(10) Uani 1 1 d . . .
H15 H 0.1203 0.9445 -0.0087 0.040 Uiso 1 1 calc R U .
C16 C 0.0634(5) 0.7639(5) 0.0127(5) 0.0339(10) Uani 1 1 d . . .
H16A H 0.0966 0.6777 -0.0017 0.041 Uiso 1 1 calc R U .
H16B H -0.0353 0.7839 0.0532 0.041 Uiso 1 1 calc R U .
C101 C 0.5264(10) 0.0824(6) 0.5562(5) 0.0555(18) Uani 1 1 d . . .
H101 H 0.5444 0.1406 0.5944 0.067 Uiso 1 1 calc R U .
C102 C 0.6417(10) 0.0470(6) 0.4738(6) 0.0580(17) Uani 1 1 d . . .
H102 H 0.7376 0.0784 0.4574 0.070 Uiso 0.5 1 calc R U P
C103 C 0.3898(11) 0.0360(6) 0.5830(5) 0.0584(19) Uani 1 1 d . . .
H103 H 0.3156 0.0602 0.6406 0.070 Uiso 1 1 calc R U .
C104 C 0.794(2) 0.0859(17) 0.4492(19) 0.086(6) Uani 0.5 1 d . . P
H10D H 0.8783 0.0005 0.4738 0.129 Uiso 0.5 1 calc R U P
H10E H 0.7974 0.1465 0.4928 0.129 Uiso 0.5 1 calc R U P
H10F H 0.8079 0.1369 0.3644 0.129 Uiso 0.5 1 calc R U P

loop_
_atom_site_aniso_label
_atom_site_aniso_U_11
_atom_site_aniso_U_22
_atom_site_aniso_U_33
_atom_site_aniso_U_23
_atom_site_aniso_U_13
_atom_site_aniso_U_12
Nd1 0.01389(10) 0.01740(10) 0.01446(10) -0.00763(7) -0.00070(6) -0.00237(6)
Cl1 0.0166(4) 0.0426(6) 0.0314(5) -0.0261(5) 0.0006(3) -0.0050(4)
N1 0.0240(17) 0.0248(16) 0.0210(16) -0.0097(13) 0.0002(13) -0.0081(13)
C1 0.0227(18) 0.0269(19) 0.0207(18) -0.0146(15) -0.0016(14) -0.0049(15)
C2 0.0196(17) 0.0248(18) 0.0170(17) -0.0107(15) -0.0037(13) -0.0036(14)
C3 0.0226(19) 0.031(2) 0.0163(17) -0.0118(15) 0.0027(14) -0.0073(15)
C4 0.0191(18) 0.034(2) 0.026(2) -0.0198(17) 0.0021(14) -0.0047(16)
C5 0.026(2) 0.0232(18) 0.0212(18) -0.0119(15) -0.0030(14) -0.0052(15)
C6 0.027(2) 0.033(2) 0.037(2) -0.0178(19) -0.0006(18) -0.0120(17)
C7 0.028(2) 0.028(2) 0.0209(19) -0.0062(16) -0.0087(15) -0.0026(16)
C8 0.035(2) 0.035(2) 0.0174(18) -0.0103(17) 0.0049(16) -0.0145(19)
C9 0.020(2) 0.040(2) 0.044(3) -0.027(2) 0.0012(18) 0.0013(18)
C10 0.038(3) 0.0218(19) 0.043(3) -0.0154(19) -0.009(2) -0.0029(18)
C11 0.029(2) 0.040(2) 0.024(2) -0.0127(19) 0.0092(17) -0.0164(19)
C12 0.044(3) 0.026(2) 0.032(2) -0.0090(19) -0.004(2) -0.0035(19)
C13 0.032(2) 0.051(3) 0.037(3) -0.020(2) 0.0019(19) -0.025(2)
C14 0.045(3) 0.026(2) 0.035(3) -0.0014(19) -0.006(2) -0.008(2)
C15 0.034(2) 0.0236(19) 0.037(2) -0.0078(18) -0.0158(19) 0.0051(17)
C16 0.021(2) 0.038(2) 0.042(3) -0.017(2) -0.0115(18) 0.0035(18)
C101 0.099(6) 0.031(3) 0.030(3) -0.013(2) -0.021(3) 0.007(3)
C102 0.083(5) 0.036(3) 0.044(3) -0.006(3) -0.019(3) 0.002(3)
C103 0.102(6) 0.032(3) 0.029(3) -0.008(2) -0.009(3) 0.004(3)
C104 0.090(13) 0.046(8) 0.100(14) -0.018(9) -0.020(11) 0.017(8)

loop_
_atom_type_symbol
_atom_type_description
_atom_type_scat_dispersion_real
_atom_type_scat_dispersion_imag
_atom_type_scat_source
C C 0.0033 0.0016 'International Tables Vol C Tables 4.2.6.8 and 6.1.1.4'
H H 0.0000 0.0000 'International Tables Vol C Tables 4.2.6.8 and 6.1.1.4'
Cl Cl 0.1484 0.1585 'International Tables Vol C Tables 4.2.6.8 and 6.1.1.4'
N N 0.0061 0.0033 'International Tables Vol C Tables 4.2.6.8 and 6.1.1.4'
Nd Nd -0.1943 3.0179 'International Tables Vol C Tables 4.2.6.8 and 6.1.1.4'

loop_
_geom_angle_atom_site_label_1
_geom_angle_atom_site_label_2
_geom_angle_atom_site_label_3
_geom_angle
_geom_angle_site_symmetry_1
_geom_angle_site_symmetry_3
C14 Nd1 N1 137.65(14) . .
C14 Nd1 C16 54.52(16) . .
N1 Nd1 C16 85.00(14) . .
C14 Nd1 C3 130.67(15) . .
N1 Nd1 C3 67.40(11) . .
C16 Nd1 C3 106.45(14) . .
C14 Nd1 C2 128.16(14) . .
N1 Nd1 C2 87.36(11) . .
C16 Nd1 C2 133.47(14) . .
C3 Nd1 C2 30.60(11) . .
C14 Nd1 C15 29.62(16) . .
N1 Nd1 C15 113.99(14) . .
C16 Nd1 C15 29.64(15) . .
C3 Nd1 C15 110.94(14) . .
C2 Nd1 C15 125.25(13) . .
C14 Nd1 C1 98.09(15) . .
N1 Nd1 C1 115.59(11) . .
C16 Nd1 C1 121.89(14) . .
C3 Nd1 C1 49.80(12) . .
C2 Nd1 C1 30.17(12) . .
C15 Nd1 C1 101.27(14) . .
C14 Nd1 C4 101.17(15) . .
N1 Nd1 C4 84.20(11) . .
C16 Nd1 C4 83.67(14) . .
C3 Nd1 C4 30.20(13) . .
C2 Nd1 C4 49.88(12) . .
C15 Nd1 C4 81.31(14) . .
C1 Nd1 C4 49.16(12) . .
C14 Nd1 Cl1 91.19(12) . 2_665
N1 Nd1 Cl1 119.09(8) . 2_665
C16 Nd1 Cl1 140.06(11) . 2_665
C3 Nd1 Cl1 112.08(9) . 2_665
C2 Nd1 Cl1 82.26(9) . 2_665
C15 Nd1 Cl1 120.76(12) . 2_665
C1 Nd1 Cl1 78.36(9) . 2_665
C4 Nd1 Cl1 127.08(9) . 2_665
C14 Nd1 C5 83.63(15) . .
N1 Nd1 C5 113.23(11) . .
C16 Nd1 C5 92.75(14) . .
C3 Nd1 C5 49.51(12) . .
C2 Nd1 C5 49.39(12) . .
C15 Nd1 C5 76.08(14) . .
C1 Nd1 C5 29.39(12) . .
C4 Nd1 C5 29.76(12) . .
Cl1 Nd1 C5 104.11(9) 2_665 .
C14 Nd1 Cl1 83.79(12) . .
N1 Nd1 Cl1 78.04(8) . .
C16 Nd1 Cl1 81.87(11) . .
C3 Nd1 Cl1 143.21(9) . .
C2 Nd1 Cl1 140.63(9) . .
C15 Nd1 Cl1 94.00(11) . .
C1 Nd1 Cl1 152.09(9) . .
C4 Nd1 Cl1 157.95(9) . .
Cl1 Nd1 Cl1 73.75(3) 2_665 .
C5 Nd1 Cl1 167.19(9) . .
Nd1 Cl1 Nd1 106.25(3) 2_665 .
C13 N1 C12 108.5(4) . .
C13 N1 C11 107.8(3) . .
C12 N1 C11 110.2(4) . .
C13 N1 Nd1 116.7(3) . .
C12 N1 Nd1 101.8(3) . .
C11 N1 Nd1 111.5(2) . .
C5 C1 C2 108.7(4) . .
C5 C1 C6 125.1(4) . .
C2 C1 C6 125.8(4) . .
C5 C1 Nd1 77.2(2) . .
C2 C1 Nd1 72.7(2) . .
C6 C1 Nd1 121.6(3) . .
C1 C2 C3 107.6(4) . .
C1 C2 C7 125.4(4) . .
C3 C2 C7 126.9(4) . .
C1 C2 Nd1 77.2(2) . .
C3 C2 Nd1 74.3(2) . .
C7 C2 Nd1 117.7(3) . .
C2 C3 C4 108.2(3) . .
C2 C3 C8 126.3(4) . .
C4 C3 C8 125.5(4) . .
C2 C3 Nd1 75.1(2) . .
C4 C3 Nd1 77.8(2) . .
C8 C3 Nd1 113.7(3) . .
C3 C4 C5 107.7(4) . .
C3 C4 C9 127.0(4) . .
C5 C4 C9 124.7(4) . .
C3 C4 Nd1 72.0(2) . .
C5 C4 Nd1 76.7(2) . .
C9 C4 Nd1 124.1(3) . .
C1 C5 C4 107.8(4) . .
C1 C5 C10 125.3(4) . .
C4 C5 C10 126.3(4) . .
C1 C5 Nd1 73.4(2) . .
C4 C5 Nd1 73.5(2) . .
C10 C5 Nd1 125.4(3) . .
C1 C6 H6A 109.5 . .
C1 C6 H6B 109.5 . .
H6A C6 H6B 109.5 . .
C1 C6 H6C 109.5 . .
H6A C6 H6C 109.5 . .
H6B C6 H6C 109.5 . .
C2 C7 H7A 109.5 . .
C2 C7 H7B 109.5 . .
H7A C7 H7B 109.5 . .
C2 C7 H7C 109.5 . .
H7A C7 H7C 109.5 . .
H7B C7 H7C 109.5 . .
C3 C8 C11 113.8(4) . .
C3 C8 H8A 108.8 . .
C11 C8 H8A 108.8 . .
C3 C8 H8B 108.8 . .
C11 C8 H8B 108.8 . .
H8A C8 H8B 107.7 . .
C4 C9 H9A 109.5 . .
C4 C9 H9B 109.5 . .
H9A C9 H9B 109.5 . .
C4 C9 H9C 109.5 . .
H9A C9 H9C 109.5 . .
H9B C9 H9C 109.5 . .
C5 C10 H10A 109.5 . .
C5 C10 H10B 109.5 . .
H10A C10 H10B 109.5 . .
C5 C10 H10C 109.5 . .
H10A C10 H10C 109.5 . .
H10B C10 H10C 109.5 . .
N1 C11 C8 113.4(3) . .
N1 C11 H11A 108.9 . .
C8 C11 H11A 108.9 . .
N1 C11 H11B 108.9 . .
C8 C11 H11B 108.9 . .
H11A C11 H11B 107.7 . .
N1 C12 H12A 109.5 . .
N1 C12 H12B 109.5 . .
H12A C12 H12B 109.5 . .
N1 C12 H12C 109.5 . .
H12A C12 H12C 109.5 . .
H12B C12 H12C 109.5 . .
N1 C13 H13A 109.5 . .
N1 C13 H13B 109.5 . .
H13A C13 H13B 109.5 . .
N1 C13 H13C 109.5 . .
H13A C13 H13C 109.5 . .
H13B C13 H13C 109.5 . .
C15 C14 Nd1 76.7(3) . .
C15 C14 H14A 120.0 . .
Nd1 C14 H14A 69.3 . .
C15 C14 H14B 120.0 . .
Nd1 C14 H14B 125.8 . .
H14A C14 H14B 120.0 . .
C14 C15 C16 126.0(5) . .
C14 C15 Nd1 73.7(3) . .
C16 C15 Nd1 74.5(3) . .
C14 C15 H15 117.0 . .
C16 C15 H15 117.0 . .
Nd1 C15 H15 127.1 . .
C15 C16 Nd1 75.9(3) . .
C15 C16 H16A 120.0 . .
Nd1 C16 H16A 69.5 . .
C15 C16 H16B 120.0 . .
Nd1 C16 H16B 126.4 . .
H16A C16 H16B 120.0 . .
C103 C101 C102 122.2(6) . .
C103 C101 H101 118.9 . .
C102 C101 H101 118.9 . .
C103 C102 C101 117.6(7) 2_656 .
C103 C102 C104 118.6(10) 2_656 .
C101 C102 C104 123.7(10) . .
C103 C102 H102 121.2 2_656 .
C101 C102 H102 121.2 . .
C104 C102 H102 3.7 . .
C101 C103 C102 120.2(7) . 2_656
C101 C103 H103 119.9 . .
C102 C103 H103 119.9 2_656 .
C102 C104 H10D 109.5 . .
C102 C104 H10E 109.5 . .
H10D C104 H10E 109.5 . .
C102 C104 H10F 109.5 . .
H10D C104 H10F 109.5 . .
H10E C104 H10F 109.5 . .

loop_
_geom_bond_atom_site_label_1
_geom_bond_atom_site_label_2
_geom_bond_distance
_geom_bond_site_symmetry_2
Nd1 C14 2.666(5) .
Nd1 N1 2.666(3) .
Nd1 C16 2.685(5) .
Nd1 C3 2.686(4) .
Nd1 C2 2.695(4) .
Nd1 C15 2.702(4) .
Nd1 C1 2.753(4) .
Nd1 C4 2.761(4) .
Nd1 Cl1 2.7959(10) 2_665
Nd1 C5 2.801(4) .
Nd1 Cl1 2.8741(10) .
Cl1 Nd1 2.7959(10) 2_665
N1 C13 1.472(6) .
N1 C12 1.481(6) .
N1 C11 1.485(5) .
C1 C5 1.410(6) .
C1 C2 1.419(6) .
C1 C6 1.508(6) .
C2 C3 1.420(5) .
C2 C7 1.505(6) .
C3 C4 1.420(6) .
C3 C8 1.506(6) .
C4 C5 1.429(6) .
C4 C9 1.502(6) .
C5 C10 1.509(6) .
C6 H6A 0.9800 .
C6 H6B 0.9800 .
C6 H6C 0.9800 .
C7 H7A 0.9800 .
C7 H7B 0.9800 .
C7 H7C 0.9800 .
C8 C11 1.524(6) .
C8 H8A 0.9900 .
C8 H8B 0.9900 .
C9 H9A 0.9800 .
C9 H9B 0.9800 .
C9 H9C 0.9800 .
C10 H10A 0.9800 .
C10 H10B 0.9800 .
C10 H10C 0.9800 .
C11 H11A 0.9900 .
C11 H11B 0.9900 .
C12 H12A 0.9800 .
C12 H12B 0.9800 .
C12 H12C 0.9800 .
C13 H13A 0.9800 .
C13 H13B 0.9800 .
C13 H13C 0.9800 .
C14 C15 1.372(8) .
C14 H14A 0.9500 .
C14 H14B 0.9500 .
C15 C16 1.378(7) .
C15 H15 0.9500 .
C16 H16A 0.9500 .
C16 H16B 0.9500 .
C101 C103 1.361(11) .
C101 C102 1.405(10) .
C101 H101 0.9500 .
C102 C103 1.398(10) 2_656
C102 C104 1.45(2) .
C102 H102 0.9500 .
C103 C102 1.398(10) 2_656
C103 H103 0.9500 .
C104 H10D 0.9800 .
C104 H10E 0.9800 .
C104 H10F 0.9800 .
